data_1533956
loop_
_publ_author_name
'Pani, M.'
'Palenzona, A.'

_publ_section_title
;
 The phase diagram of the Yb - Ge system
;
_journal_name_full 'Journal of Alloys Compd.'
_journal_page_first 151
_journal_page_last 161
_journal_volume 360
_journal_year 2003
_chemical_formula_sum 'Ge8 Yb3'
_chemical_name_systematic 'Yb3 Ge8'
_space_group_IT_number 2
_symmetry_space_group_name_Hall '-P 1'
_symmetry_space_group_name_H-M 'P -1'
_cell_angle_alpha 69.32
_cell_angle_beta 70.24
_cell_angle_gamma 65.02
_cell_formula_units_Z 2
_cell_length_a 7.307
_cell_length_b 7.415
_cell_length_c 10.365
_cell_volume 464.285
_citation_journal_id_ASTM JALCEU
_cod_data_source_file Pani_JALCEU_2003_76.cif
_cod_data_source_block Ge8Yb3
_cod_original_cell_volume 464.2854
_cod_database_code 1533956

loop_
_symmetry_equiv_pos_as_xyz
x,y,z
-x,-y,-z

loop_
_atom_site_label
_atom_site_type_symbol
_atom_site_fract_x
_atom_site_fract_y
_atom_site_fract_z
_atom_site_occupancy
_atom_site_U_iso_or_equiv
Yb3 Yb 0.66842 0.32005 0.37358 1 0.0
Ge8 Ge 0.8289 0.5561 0.083 1 0.0
Ge5 Ge 0.3195 0.1057 0.4803 1 0.0
Ge7 Ge 0.6271 0.3581 0.0741 1 0.0
Ge3 Ge 0.1733 0.4526 0.5266 1 0.0
Ge6 Ge 0.3304 0.6959 0.3091 1 0.0
Ge2 Ge 0.1225 0.8716 0.0941 1 0.0
Ge1 Ge 0.111 0.0349 0.3586 1 0.0
Yb1 Yb 0.18029 0.43369 0.22045 1 0.0
Ge4 Ge 0.3213 0.0929 0.0692 1 0.0
Yb2 Yb 0.33868 0.09095 0.77116 1 0.0
